data_7025696
loop_
_publ_author_name
'Das, Uttam K.'
'Bobak, Julia'
'Fowler, Candace'
'Hann, Sarah E.'
'Petten, Chad F.'
'Dawe, Louise N.'
'Decken, Andreas'
'Kerton, Francesca M.'
'Kozak, Christopher M.'

_publ_section_title
;
 Synthesis and structure of mono-, bi- and trimetallic
 amine-bis(phenolate) cobalt(II) complexes.
;
_journal_issue 23
_journal_name_full 'Dalton transactions (Cambridge, England : 2003)'
_journal_page_first 5462
_journal_page_last 5477
_journal_paper_doi 10.1039/c002843f
_journal_volume 39
_journal_year 2010
_chemical_formula_moiety '2(C40 H58 N2 O2), 2Co, 2(C H3 O H), 3(C7 H8)'
_chemical_formula_sum 'C103 H148 Co2 N4 O6'
_chemical_formula_weight 1656.19
_chemical_name_systematic
;
?
;
_space_group_IT_number 2
_symmetry_cell_setting triclinic
_symmetry_Int_Tables_number 2
_symmetry_space_group_name_Hall '-P 1'
_symmetry_space_group_name_H-M 'P -1'
_atom_sites_solution_hydrogens geom
_atom_sites_solution_primary direct
_atom_sites_solution_secondary difmap
_audit_creation_method SHELXL-97
_cell_angle_alpha 100.085(3)
_cell_angle_beta 97.893(3)
_cell_angle_gamma 105.592(4)
_cell_formula_units_Z 1
_cell_length_a 10.346(3)
_cell_length_b 15.283(5)
_cell_length_c 15.482(5)
_cell_measurement_reflns_used 7090
_cell_measurement_temperature 153(2)
_cell_measurement_theta_max 29.6346
_cell_measurement_theta_min 1.7348
_cell_volume 2277.2(12)
_computing_cell_refinement 'CrystalClear (Rigaku/MSC Inc., 2005)'
_computing_data_collection 'CrystalClear (Rigaku/MSC Inc., 2005)'
_computing_data_reduction 'CrystalClear (Rigaku/MSC Inc., 2005)'
_computing_molecular_graphics 'CrystalStructure3.7.0(Rigaku/MSC Inc.,2005)'
_computing_publication_material 'CrystalStructure3.7.0(Rigaku/MSC Inc.,2005)'
_computing_structure_refinement 'SHELXL-97 (Sheldrick, 1997)'
_computing_structure_solution 'SHELXS-97 (Sheldrick, 1990)'
_diffrn_ambient_temperature 153(2)
_diffrn_detector_area_resol_mean 14.63
_diffrn_measured_fraction_theta_full 0.974
_diffrn_measured_fraction_theta_max 0.974
_diffrn_measurement_device_type 'Rigaku Saturn'
_diffrn_measurement_method \w
_diffrn_radiation_monochromator 'graphite - Rigaku SHINE'
_diffrn_radiation_source 'fine-focus sealed tube'
_diffrn_radiation_type MoK\a
_diffrn_radiation_wavelength 0.71075
_diffrn_reflns_av_R_equivalents 0.0250
_diffrn_reflns_av_sigmaI/netI 0.1187
_diffrn_reflns_limit_h_max 12
_diffrn_reflns_limit_h_min -12
_diffrn_reflns_limit_k_max 19
_diffrn_reflns_limit_k_min -16
_diffrn_reflns_limit_l_max 19
_diffrn_reflns_limit_l_min -19
_diffrn_reflns_number 17963
_diffrn_reflns_theta_full 26.50
_diffrn_reflns_theta_max 26.50
_diffrn_reflns_theta_min 2.72
_exptl_absorpt_coefficient_mu 0.420
_exptl_absorpt_correction_T_max 0.9387
_exptl_absorpt_correction_T_min 0.8507
_exptl_absorpt_correction_type numerical
_exptl_absorpt_process_details '(T. Higashi, 2000)'
_exptl_crystal_colour Black
_exptl_crystal_density_diffrn 1.208
_exptl_crystal_density_method 'not measured'
_exptl_crystal_description Chunk
_exptl_crystal_F_000 896
_exptl_crystal_size_max 0.52
_exptl_crystal_size_mid 0.31
_exptl_crystal_size_min 0.25
_platon_squeeze_details
;
The Platon Squeeze procedure was applied to recover 154 electrons per
unit cell in one void (total volume 624 ^A^3); that is 154 electrons
per formula unit (with Z=1 in this model). Disordered solvent lattice
toluene molecules were present prior to the application of Squeeze,
however, a satisfactory point atom model could not be achieved.
The application of Squeeze gave a good improvement in the data
statistics and allowed for a full anisotropic refinement of the
structure.
PLATON Reference : Spek, A.L. (2003), J.Appl.Cryst. 36, 7-13
;
_refine_diff_density_max 1.329
_refine_diff_density_min -0.709
_refine_diff_density_rms 0.079
_refine_ls_extinction_method none
_refine_ls_goodness_of_fit_ref 1.104
_refine_ls_hydrogen_treatment constr
_refine_ls_matrix_type full
_refine_ls_number_parameters 425
_refine_ls_number_reflns 9168
_refine_ls_number_restraints 0
_refine_ls_restrained_S_all 1.104
_refine_ls_R_factor_all 0.0578
_refine_ls_R_factor_gt 0.0562
_refine_ls_shift/su_max 0.000
_refine_ls_shift/su_mean 0.000
_refine_ls_structure_factor_coef Fsqd
_refine_ls_weighting_details 'calc w=1/[\s^2^(Fo^2^)+(0.1222P)^2^+0.9085P] where P=(Fo^2^+2Fc^2^)/3'
_refine_ls_weighting_scheme calc
_refine_ls_wR_factor_gt 0.1762
_refine_ls_wR_factor_ref 0.1794
_reflns_number_gt 8618
_reflns_number_total 9168
_reflns_threshold_expression >2sigma(I)
_cod_data_source_file c002843f.txt
_cod_data_source_block 3CH3OH
_cod_depositor_comments
;
The following automatic conversions were performed:

'_exptl_absorpt_correction_type' value 'Numerical' changed to
'numerical' according to
/home/saulius/struct/CIF-dictionaries/cif_core.dic dictionary named
'cif_core.dic' version 2.4.2 from 2011-04-26.

Automatic conversion script
Id: cif_fix_values 1891 2012-01-12 08:04:46Z andrius 
;
_cod_original_cell_volume 2277.1(13)
_cod_database_code 7025696

loop_
_symmetry_equiv_pos_as_xyz
'x, y, z'
'-x, -y, -z'

loop_
_atom_site_label
_atom_site_type_symbol
_atom_site_fract_x
_atom_site_fract_y
_atom_site_fract_z
_atom_site_U_iso_or_equiv
_atom_site_adp_type
_atom_site_occupancy
_atom_site_symmetry_multiplicity
_atom_site_calc_flag
_atom_site_refinement_flags
Co1 Co 0.93060(2) 0.399098(15) 0.963107(15) 0.01941(12) Uani 1 1 d .
O1 O 0.81972(14) 0.40277(9) 1.05117(9) 0.0220(3) Uani 1 1 d .
O2 O 0.76593(14) 0.33345(9) 0.87718(9) 0.0228(3) Uani 1 1 d .
O3 O 0.91102(14) 0.51827(9) 0.94878(9) 0.0218(3) Uani 1 1 d .
N1 N 0.97001(17) 0.28579(11) 0.98376(11) 0.0213(3) Uani 1 1 d .
N2 N 1.03322(17) 0.39134(12) 0.86959(11) 0.0228(3) Uani 1 1 d .
C1 C 0.7848(2) 0.33962(13) 1.10006(13) 0.0219(4) Uani 1 1 d .
C2 C 0.6597(2) 0.32513(13) 1.13249(13) 0.0229(4) Uani 1 1 d .
C3 C 0.5501(2) 0.37058(14) 1.10226(14) 0.0252(4) Uani 1 1 d .
C4 C 0.5028(2) 0.33824(15) 0.99908(14) 0.0289(4) Uani 1 1 d .
H1 H 0.4303 0.3659 0.9803 0.035 Uiso 1 1 calc R
H2 H 0.5810 0.3631 0.9708 0.035 Uiso 1 1 calc R
C5 C 0.4486(3) 0.23349(17) 0.96391(17) 0.0410(6) Uani 1 1 d .
H3 H 0.4235 0.2194 0.8985 0.049 Uiso 1 1 calc R
H4 H 0.3678 0.2083 0.9887 0.049 Uiso 1 1 calc R
H5 H 0.5195 0.2051 0.9818 0.049 Uiso 1 1 calc R
C6 C 0.6051(2) 0.47756(15) 1.12789(16) 0.0321(5) Uani 1 1 d .
H6 H 0.6909 0.4982 1.1067 0.039 Uiso 1 1 calc R
H7 H 0.6218 0.4987 1.1931 0.039 Uiso 1 1 calc R
H8 H 0.5377 0.5039 1.1003 0.039 Uiso 1 1 calc R
C7 C 0.4243(2) 0.34497(16) 1.14593(16) 0.0317(5) Uani 1 1 d .
H9 H 0.3626 0.3806 1.1296 0.038 Uiso 1 1 calc R
H10 H 0.4538 0.3598 1.2111 0.038 Uiso 1 1 calc R
H11 H 0.3764 0.2782 1.1250 0.038 Uiso 1 1 calc R
C8 C 0.6333(2) 0.26232(14) 1.18785(13) 0.0263(4) Uani 1 1 d .
H12 H 0.5522 0.2551 1.2117 0.032 Uiso 1 1 calc R
C9 C 0.7187(2) 0.20905(15) 1.21068(14) 0.0275(4) Uani 1 1 d .
C10 C 0.6771(3) 0.13971(16) 1.27021(15) 0.0344(5) Uani 1 1 d .
C11 C 0.5354(3) 0.06828(17) 1.22686(18) 0.0426(6) Uani 1 1 d .
H13 H 0.5118 0.0243 1.2663 0.051 Uiso 1 1 calc R
H14 H 0.4663 0.1022 1.2243 0.051 Uiso 1 1 calc R
C12 C 0.5247(4) 0.0121(2) 1.1332(2) 0.0609(8) Uani 1 1 d .
H15 H 0.4318 -0.0306 1.1117 0.073 Uiso 1 1 calc R
H16 H 0.5903 -0.0237 1.1349 0.073 Uiso 1 1 calc R
H17 H 0.5451 0.0546 1.0929 0.073 Uiso 1 1 calc R
C13 C 0.6662(3) 0.1930(2) 1.36103(16) 0.0436(6) Uani 1 1 d .
H18 H 0.5966 0.2249 1.3524 0.052 Uiso 1 1 calc R
H19 H 0.7547 0.2389 1.3894 0.052 Uiso 1 1 calc R
H20 H 0.6402 0.1491 1.3994 0.052 Uiso 1 1 calc R
C14 C 0.7821(3) 0.0867(2) 1.28605(19) 0.0461(6) Uani 1 1 d .
H21 H 0.7500 0.0414 1.3220 0.055 Uiso 1 1 calc R
H22 H 0.8703 0.1309 1.3179 0.055 Uiso 1 1 calc R
H23 H 0.7929 0.0540 1.2284 0.055 Uiso 1 1 calc R
C15 C 0.8355(2) 0.22072(14) 1.17441(13) 0.0263(4) Uani 1 1 d .
H24 H 0.8940 0.1840 1.1862 0.032 Uiso 1 1 calc R
C16 C 0.8699(2) 0.28492(13) 1.12089(12) 0.0228(4) Uani 1 1 d .
C17 C 0.9972(2) 0.29117(14) 1.08266(13) 0.0244(4) Uani 1 1 d .
H25 H 1.0678 0.3507 1.1129 0.029 Uiso 1 1 calc R
H26 H 1.0332 0.2397 1.0943 0.029 Uiso 1 1 calc R
C18 C 1.0959(2) 0.28303(15) 0.94740(15) 0.0276(4) Uani 1 1 d .
H27 H 1.1784 0.3186 0.9935 0.033 Uiso 1 1 calc R
H28 H 1.0975 0.2178 0.9309 0.033 Uiso 1 1 calc R
C19 C 1.0959(2) 0.32460(14) 0.86690(14) 0.0258(4) Uani 1 1 d .
C20 C 1.1552(2) 0.29933(15) 0.79578(15) 0.0318(5) Uani 1 1 d .
H29 H 1.2002 0.2527 0.7952 0.038 Uiso 1 1 calc R
C21 C 1.1478(2) 0.34350(17) 0.72493(15) 0.0351(5) Uani 1 1 d .
H30 H 1.1870 0.3270 0.6748 0.042 Uiso 1 1 calc R
C22 C 1.0826(2) 0.41200(17) 0.72801(15) 0.0328(5) Uani 1 1 d .
H31 H 1.0760 0.4425 0.6799 0.039 Uiso 1 1 calc R
C23 C 1.0273(2) 0.43537(15) 0.80219(14) 0.0264(4) Uani 1 1 d .
H32 H 0.9845 0.4833 0.8053 0.032 Uiso 1 1 calc R
C24 C 0.8556(2) 0.19948(13) 0.93727(13) 0.0237(4) Uani 1 1 d .
H33 H 0.8829 0.1441 0.9469 0.028 Uiso 1 1 calc R
H34 H 0.7740 0.1991 0.9641 0.028 Uiso 1 1 calc R
C25 C 0.8191(2) 0.19307(13) 0.83909(13) 0.0232(4) Uani 1 1 d .
C26 C 0.8339(2) 0.12069(14) 0.77658(14) 0.0276(4) Uani 1 1 d .
H35 H 0.8732 0.0764 0.7963 0.033 Uiso 1 1 calc R
C27 C 0.7917(2) 0.11267(15) 0.68584(15) 0.0314(5) Uani 1 1 d .
C28 C 0.8096(3) 0.03462(18) 0.61514(16) 0.0416(6) Uani 1 1 d .
C29 C 0.8494(4) 0.0699(2) 0.5328(2) 0.0600(8) Uani 1 1 d .
H36 H 0.8627 0.0178 0.4907 0.072 Uiso 1 1 calc R
H37 H 0.7714 0.0865 0.5028 0.072 Uiso 1 1 calc R
C30 C 0.9719(5) 0.1500(3) 0.5485(3) 0.0819(13) Uani 1 1 d .
H38 H 1.0362 0.1494 0.6010 0.098 Uiso 1 1 calc R
H39 H 0.9463 0.2076 0.5590 0.098 Uiso 1 1 calc R
H40 H 1.0151 0.1464 0.4961 0.098 Uiso 1 1 calc R
C31 C 0.9174(7) -0.0062(4) 0.6518(2) 0.121(2) Uani 1 1 d .
H41 H 0.8945 -0.0718 0.6213 0.145 Uiso 1 1 calc R
H42 H 0.9209 -0.0015 0.7161 0.145 Uiso 1 1 calc R
H43 H 1.0066 0.0283 0.6419 0.145 Uiso 1 1 calc R
C32 C 0.6731(6) -0.0420(3) 0.5824(4) 0.129(3) Uani 1 1 d .
H44 H 0.6674 -0.0732 0.5205 0.155 Uiso 1 1 calc R
H45 H 0.5980 -0.0145 0.5855 0.155 Uiso 1 1 calc R
H46 H 0.6662 -0.0874 0.6204 0.155 Uiso 1 1 calc R
C33 C 0.7271(2) 0.17655(16) 0.66161(14) 0.0311(5) Uani 1 1 d .
H47 H 0.6918 0.1690 0.5999 0.037 Uiso 1 1 calc R
C34 C 0.7104(2) 0.25104(15) 0.72165(14) 0.0270(4) Uani 1 1 d .
C35 C 0.6230(2) 0.31052(16) 0.68980(14) 0.0313(5) Uani 1 1 d .
C36 C 0.4902(2) 0.28649(18) 0.72719(17) 0.0386(5) Uani 1 1 d .
H48 H 0.5144 0.3052 0.7933 0.046 Uiso 1 1 calc R
H49 H 0.4327 0.3241 0.7067 0.046 Uiso 1 1 calc R
C37 C 0.4053(3) 0.1841(2) 0.7005(2) 0.0520(7) Uani 1 1 d .
H50 H 0.4629 0.1455 0.7161 0.062 Uiso 1 1 calc R
H51 H 0.3698 0.1668 0.6358 0.062 Uiso 1 1 calc R
H52 H 0.3288 0.1741 0.7322 0.062 Uiso 1 1 calc R
C38 C 0.5866(3) 0.2918(2) 0.58739(17) 0.0471(7) Uani 1 1 d .
H53 H 0.5235 0.2288 0.5640 0.056 Uiso 1 1 calc R
H54 H 0.6701 0.2975 0.5628 0.056 Uiso 1 1 calc R
H55 H 0.5429 0.3373 0.5700 0.056 Uiso 1 1 calc R
C39 C 0.6941(3) 0.41577(17) 0.72309(17) 0.0390(5) Uani 1 1 d .
H56 H 0.6299 0.4499 0.7072 0.047 Uiso 1 1 calc R
H57 H 0.7737 0.4340 0.6951 0.047 Uiso 1 1 calc R
H58 H 0.7240 0.4305 0.7882 0.047 Uiso 1 1 calc R
C40 C 0.76514(19) 0.26171(13) 0.81353(13) 0.0224(4) Uani 1 1 d .
C41 C 0.7774(3) 0.52509(19) 0.9573(2) 0.0435(6) Uani 1 1 d .
H59 H 0.7407 0.4868 0.9981 0.052 Uiso 1 1 calc R
H60 H 0.7165 0.5029 0.8985 0.052 Uiso 1 1 calc R
H61 H 0.7837 0.5902 0.9812 0.052 Uiso 1 1 calc R

loop_
_atom_site_aniso_label
_atom_site_aniso_U_11
_atom_site_aniso_U_22
_atom_site_aniso_U_33
_atom_site_aniso_U_23
_atom_site_aniso_U_13
_atom_site_aniso_U_12
Co1 0.01897(18) 0.01744(17) 0.02162(18) 0.00195(11) 0.00389(11) 0.00668(12)
O1 0.0231(7) 0.0190(6) 0.0262(7) 0.0053(5) 0.0070(5) 0.0087(5)
O2 0.0211(7) 0.0220(6) 0.0233(7) -0.0007(5) 0.0024(5) 0.0081(5)
O3 0.0198(7) 0.0205(6) 0.0243(7) 0.0027(5) 0.0023(5) 0.0074(5)
N1 0.0210(8) 0.0208(8) 0.0226(8) 0.0023(6) 0.0043(6) 0.0085(6)
N2 0.0202(8) 0.0212(8) 0.0246(8) 0.0009(6) 0.0038(6) 0.0052(6)
C1 0.0240(10) 0.0187(8) 0.0211(9) 0.0023(7) 0.0021(7) 0.0060(7)
C2 0.0257(10) 0.0214(9) 0.0219(9) 0.0043(7) 0.0042(7) 0.0083(7)
C3 0.0229(9) 0.0235(9) 0.0302(10) 0.0072(8) 0.0046(8) 0.0081(8)
C4 0.0251(10) 0.0320(10) 0.0297(10) 0.0107(8) 0.0025(8) 0.0077(8)
C5 0.0438(14) 0.0353(12) 0.0354(12) 0.0014(10) -0.0019(10) 0.0067(10)
C6 0.0289(11) 0.0250(10) 0.0445(12) 0.0072(9) 0.0090(9) 0.0109(8)
C7 0.0285(11) 0.0343(11) 0.0374(11) 0.0114(9) 0.0116(9) 0.0129(9)
C8 0.0299(10) 0.0270(10) 0.0246(9) 0.0075(8) 0.0077(8) 0.0102(8)
C9 0.0360(11) 0.0263(10) 0.0234(9) 0.0088(8) 0.0066(8) 0.0121(9)
C10 0.0484(14) 0.0356(11) 0.0302(11) 0.0171(9) 0.0158(10) 0.0204(10)
C11 0.0545(16) 0.0335(12) 0.0469(14) 0.0194(11) 0.0194(12) 0.0135(11)
C12 0.079(2) 0.0388(14) 0.0534(18) 0.0016(13) 0.0140(16) 0.0028(15)
C13 0.0616(17) 0.0496(14) 0.0303(11) 0.0174(10) 0.0177(11) 0.0248(13)
C14 0.0616(17) 0.0525(15) 0.0464(14) 0.0327(12) 0.0232(13) 0.0336(14)
C15 0.0328(11) 0.0270(10) 0.0223(9) 0.0065(7) 0.0046(8) 0.0138(8)
C16 0.0252(10) 0.0224(9) 0.0201(8) 0.0033(7) 0.0029(7) 0.0078(8)
C17 0.0252(10) 0.0260(9) 0.0232(9) 0.0053(7) 0.0014(7) 0.0112(8)
C18 0.0244(10) 0.0280(10) 0.0339(11) 0.0047(8) 0.0084(8) 0.0135(8)
C19 0.0216(9) 0.0236(9) 0.0310(10) 0.0013(8) 0.0064(8) 0.0070(7)
C20 0.0296(11) 0.0305(10) 0.0361(11) 0.0005(9) 0.0124(9) 0.0120(9)
C21 0.0323(11) 0.0406(12) 0.0308(11) 0.0007(9) 0.0133(9) 0.0091(10)
C22 0.0293(11) 0.0417(12) 0.0277(10) 0.0078(9) 0.0087(8) 0.0096(9)
C23 0.0223(10) 0.0296(10) 0.0274(10) 0.0058(8) 0.0060(8) 0.0077(8)
C24 0.0240(9) 0.0198(9) 0.0268(10) 0.0031(7) 0.0054(7) 0.0067(7)
C25 0.0224(9) 0.0212(9) 0.0235(9) 0.0008(7) 0.0052(7) 0.0048(7)
C26 0.0313(11) 0.0219(9) 0.0304(10) 0.0010(8) 0.0079(8) 0.0116(8)
C27 0.0367(12) 0.0302(10) 0.0276(10) -0.0007(8) 0.0086(9) 0.0138(9)
C28 0.0618(17) 0.0370(12) 0.0312(11) -0.0014(9) 0.0151(11) 0.0259(12)
C29 0.086(2) 0.0549(17) 0.0457(16) 0.0042(13) 0.0254(16) 0.0299(17)
C30 0.091(3) 0.066(2) 0.076(2) -0.0136(19) 0.048(2) 0.006(2)
C31 0.230(7) 0.145(4) 0.0406(18) 0.003(2) 0.021(3) 0.157(5)
C32 0.141(5) 0.066(3) 0.138(5) -0.054(3) 0.084(4) -0.017(3)
C33 0.0332(11) 0.0371(11) 0.0219(9) -0.0005(8) 0.0031(8) 0.0144(9)
C34 0.0237(10) 0.0310(10) 0.0257(10) 0.0014(8) 0.0037(8) 0.0111(8)
C35 0.0336(11) 0.0366(11) 0.0256(10) 0.0030(8) 0.0012(8) 0.0183(9)
C36 0.0309(12) 0.0429(13) 0.0410(12) -0.0030(10) 0.0016(10) 0.0199(10)
C37 0.0350(13) 0.0504(15) 0.0605(17) -0.0107(13) 0.0100(12) 0.0104(12)
C38 0.0591(17) 0.0597(16) 0.0283(11) 0.0049(11) -0.0017(11) 0.0359(14)
C39 0.0428(13) 0.0373(12) 0.0399(12) 0.0106(10) 0.0013(10) 0.0187(10)
C40 0.0200(9) 0.0217(9) 0.0239(9) -0.0007(7) 0.0048(7) 0.0069(7)
C41 0.0397(14) 0.0409(13) 0.0502(15) 0.0083(11) 0.0090(11) 0.0136(11)

loop_
_atom_type_symbol
_atom_type_description
_atom_type_scat_dispersion_real
_atom_type_scat_dispersion_imag
_atom_type_scat_source
C C 0.0033 0.0016 'International Tables Vol C Tables 4.2.6.8 and 6.1.1.4'
H H 0.0000 0.0000 'International Tables Vol C Tables 4.2.6.8 and 6.1.1.4'
Co Co 0.3494 0.9721 'International Tables Vol C Tables 4.2.6.8 and 6.1.1.4'
N N 0.0061 0.0033 'International Tables Vol C Tables 4.2.6.8 and 6.1.1.4'
O O 0.0106 0.0060 'International Tables Vol C Tables 4.2.6.8 and 6.1.1.4'

loop_
_geom_angle_atom_site_label_1
_geom_angle_atom_site_label_2
_geom_angle_atom_site_label_3
_geom_angle
_geom_angle_site_symmetry_1
_geom_angle_site_symmetry_3
O1 Co1 N2 176.79(6) . .
O1 Co1 O2 87.44(7) . .
N2 Co1 O2 89.35(7) . .
O1 Co1 O3 87.39(6) . .
N2 Co1 O3 92.89(7) . .
O2 Co1 O3 91.72(6) . .
O1 Co1 N1 94.40(6) . .
N2 Co1 N1 85.64(7) . .
O2 Co1 N1 94.05(7) . .
O3 Co1 N1 174.03(6) . .
O1 Co1 O3 89.86(7) . 2_767
N2 Co1 O3 93.34(7) . 2_767
O2 Co1 O3 171.71(6) . 2_767
O3 Co1 O3 80.33(7) . 2_767
N1 Co1 O3 93.97(7) . 2_767
O1 Co1 Co1 88.21(4) . 2_767
N2 Co1 Co1 94.08(5) . 2_767
O2 Co1 Co1 132.09(4) . 2_767
O3 Co1 Co1 40.41(4) . 2_767
N1 Co1 Co1 133.86(5) . 2_767
O3 Co1 Co1 39.92(4) 2_767 2_767
C1 O1 Co1 126.55(12) . .
C40 O2 Co1 119.46(12) . .
C41 O3 Co1 112.14(14) . .
C41 O3 Co1 118.89(14) . 2_767
Co1 O3 Co1 99.67(6) . 2_767
C18 N1 C24 108.99(15) . .
C18 N1 C17 109.70(16) . .
C24 N1 C17 110.16(15) . .
C18 N1 Co1 106.76(12) . .
C24 N1 Co1 112.34(12) . .
C17 N1 Co1 108.83(11) . .
C23 N2 C19 120.14(18) . .
C23 N2 Co1 124.70(14) . .
C19 N2 Co1 114.22(14) . .
O1 C1 C16 121.04(18) . .
O1 C1 C2 120.89(17) . .
C16 C1 C2 118.07(17) . .
C8 C2 C1 118.03(18) . .
C8 C2 C3 119.75(18) . .
C1 C2 C3 122.04(17) . .
C6 C3 C7 105.42(17) . .
C6 C3 C2 111.80(17) . .
C7 C3 C2 112.79(17) . .
C6 C3 C4 109.22(17) . .
C7 C3 C4 108.66(17) . .
C2 C3 C4 108.84(16) . .
C5 C4 C3 114.99(18) . .
C5 C4 H1 108.5 . .
C3 C4 H1 108.5 . .
C5 C4 H2 108.5 . .
C3 C4 H2 108.5 . .
H1 C4 H2 107.5 . .
C4 C5 H3 109.5 . .
C4 C5 H4 109.5 . .
H3 C5 H4 109.5 . .
C4 C5 H5 109.5 . .
H3 C5 H5 109.5 . .
H4 C5 H5 109.5 . .
C3 C6 H6 109.5 . .
C3 C6 H7 109.5 . .
H6 C6 H7 109.5 . .
C3 C6 H8 109.5 . .
H6 C6 H8 109.5 . .
H7 C6 H8 109.5 . .
C3 C7 H9 109.5 . .
C3 C7 H10 109.5 . .
H9 C7 H10 109.5 . .
C3 C7 H11 109.5 . .
H9 C7 H11 109.5 . .
H10 C7 H11 109.5 . .
C2 C8 C9 124.30(19) . .
C2 C8 H12 117.8 . .
C9 C8 H12 117.8 . .
C15 C9 C8 116.43(19) . .
C15 C9 C10 123.72(19) . .
C8 C9 C10 119.8(2) . .
C13 C10 C9 109.12(19) . .
C13 C10 C14 108.3(2) . .
C9 C10 C14 112.0(2) . .
C13 C10 C11 108.2(2) . .
C9 C10 C11 110.18(19) . .
C14 C10 C11 108.9(2) . .
C12 C11 C10 115.6(2) . .
C12 C11 H13 108.4 . .
C10 C11 H13 108.4 . .
C12 C11 H14 108.4 . .
C10 C11 H14 108.4 . .
H13 C11 H14 107.4 . .
C11 C12 H15 109.5 . .
C11 C12 H16 109.5 . .
H15 C12 H16 109.5 . .
C11 C12 H17 109.5 . .
H15 C12 H17 109.5 . .
H16 C12 H17 109.5 . .
C10 C13 H18 109.5 . .
C10 C13 H19 109.5 . .
H18 C13 H19 109.5 . .
C10 C13 H20 109.5 . .
H18 C13 H20 109.5 . .
H19 C13 H20 109.5 . .
C10 C14 H21 109.5 . .
C10 C14 H22 109.5 . .
H21 C14 H22 109.5 . .
C10 C14 H23 109.5 . .
H21 C14 H23 109.5 . .
H22 C14 H23 109.5 . .
C9 C15 C16 121.91(19) . .
C9 C15 H24 119.0 . .
C16 C15 H24 119.0 . .
C15 C16 C1 121.11(18) . .
C15 C16 C17 118.13(17) . .
C1 C16 C17 120.71(17) . .
N1 C17 C16 111.72(16) . .
N1 C17 H25 109.3 . .
C16 C17 H25 109.3 . .
N1 C17 H26 109.3 . .
C16 C17 H26 109.3 . .
H25 C17 H26 107.9 . .
C19 C18 N1 109.01(17) . .
C19 C18 H27 109.9 . .
N1 C18 H27 109.9 . .
C19 C18 H28 109.9 . .
N1 C18 H28 109.9 . .
H27 C18 H28 108.3 . .
N2 C19 C20 121.7(2) . .
N2 C19 C18 113.87(17) . .
C20 C19 C18 124.44(19) . .
C19 C20 C21 118.6(2) . .
C19 C20 H29 120.7 . .
C21 C20 H29 120.7 . .
C22 C21 C20 119.4(2) . .
C22 C21 H30 120.3 . .
C20 C21 H30 120.3 . .
C23 C22 C21 119.2(2) . .
C23 C22 H31 120.4 . .
C21 C22 H31 120.4 . .
N2 C23 C22 121.0(2) . .
N2 C23 H32 119.5 . .
C22 C23 H32 119.5 . .
C25 C24 N1 112.48(16) . .
C25 C24 H33 109.1 . .
N1 C24 H33 109.1 . .
C25 C24 H34 109.1 . .
N1 C24 H34 109.1 . .
H33 C24 H34 107.8 . .
C26 C25 C40 122.03(19) . .
C26 C25 C24 121.39(18) . .
C40 C25 C24 116.55(17) . .
C27 C26 C25 120.59(19) . .
C27 C26 H35 119.7 . .
C25 C26 H35 119.7 . .
C26 C27 C33 116.76(18) . .
C26 C27 C28 121.7(2) . .
C33 C27 C28 121.5(2) . .
C31 C28 C32 109.5(4) . .
C31 C28 C29 108.2(3) . .
C32 C28 C29 106.5(3) . .
C31 C28 C27 111.9(2) . .
C32 C28 C27 109.0(2) . .
C29 C28 C27 111.5(2) . .
C30 C29 C28 116.8(3) . .
C30 C29 H36 108.1 . .
C28 C29 H36 108.1 . .
C30 C29 H37 108.1 . .
C28 C29 H37 108.1 . .
H36 C29 H37 107.3 . .
C29 C30 H38 109.5 . .
C29 C30 H39 109.5 . .
H38 C30 H39 109.5 . .
C29 C30 H40 109.5 . .
H38 C30 H40 109.5 . .
H39 C30 H40 109.5 . .
C28 C31 H41 109.5 . .
C28 C31 H42 109.5 . .
H41 C31 H42 109.5 . .
C28 C31 H43 109.5 . .
H41 C31 H43 109.5 . .
H42 C31 H43 109.5 . .
C28 C32 H44 109.5 . .
C28 C32 H45 109.5 . .
H44 C32 H45 109.5 . .
C28 C32 H46 109.5 . .
H44 C32 H46 109.5 . .
H45 C32 H46 109.5 . .
C27 C33 C34 124.9(2) . .
C27 C33 H47 117.6 . .
C34 C33 H47 117.6 . .
C33 C34 C40 116.70(19) . .
C33 C34 C35 120.82(19) . .
C40 C34 C35 122.13(17) . .
C38 C35 C39 106.6(2) . .
C38 C35 C34 112.17(18) . .
C39 C35 C34 113.02(19) . .
C38 C35 C36 109.2(2) . .
C39 C35 C36 107.88(19) . .
C34 C35 C36 107.79(19) . .
C37 C36 C35 115.16(19) . .
C37 C36 H48 108.5 . .
C35 C36 H48 108.5 . .
C37 C36 H49 108.5 . .
C35 C36 H49 108.5 . .
H48 C36 H49 107.5 . .
C36 C37 H50 109.5 . .
C36 C37 H51 109.5 . .
H50 C37 H51 109.5 . .
C36 C37 H52 109.5 . .
H50 C37 H52 109.5 . .
H51 C37 H52 109.5 . .
C35 C38 H53 109.5 . .
C35 C38 H54 109.5 . .
H53 C38 H54 109.5 . .
C35 C38 H55 109.5 . .
H53 C38 H55 109.5 . .
H54 C38 H55 109.5 . .
C35 C39 H56 109.5 . .
C35 C39 H57 109.5 . .
H56 C39 H57 109.5 . .
C35 C39 H58 109.5 . .
H56 C39 H58 109.5 . .
H57 C39 H58 109.5 . .
O2 C40 C25 118.28(18) . .
O2 C40 C34 123.13(18) . .
C25 C40 C34 118.58(17) . .
O3 C41 H59 109.5 . .
O3 C41 H60 109.5 . .
H59 C41 H60 109.5 . .
O3 C41 H61 109.5 . .
H59 C41 H61 109.5 . .
H60 C41 H61 109.5 . .

loop_
_geom_bond_atom_site_label_1
_geom_bond_atom_site_label_2
_geom_bond_distance
_geom_bond_site_symmetry_2
Co1 O1 1.9013(15) .
Co1 N2 1.9150(17) .
Co1 O2 1.9157(15) .
Co1 O3 1.9326(15) .
Co1 N1 1.9505(17) .
Co1 O3 1.9522(15) 2_767
Co1 Co1 2.9688(10) 2_767
O1 C1 1.334(2) .
O2 C40 1.337(2) .
O3 C41 1.436(3) .
O3 Co1 1.9522(14) 2_767
N1 C18 1.496(2) .
N1 C24 1.501(2) .
N1 C17 1.502(3) .
N2 C23 1.340(3) .
N2 C19 1.346(3) .
C1 C16 1.411(3) .
C1 C2 1.428(3) .
C2 C8 1.394(3) .
C2 C3 1.542(3) .
C3 C6 1.538(3) .
C3 C7 1.538(3) .
C3 C4 1.554(3) .
C4 C5 1.517(3) .
C4 H1 0.9900 .
C4 H2 0.9900 .
C5 H3 0.9800 .
C5 H4 0.9800 .
C5 H5 0.9800 .
C6 H6 0.9800 .
C6 H7 0.9800 .
C6 H8 0.9800 .
C7 H9 0.9800 .
C7 H10 0.9800 .
C7 H11 0.9800 .
C8 C9 1.403(3) .
C8 H12 0.9500 .
C9 C15 1.383(3) .
C9 C10 1.537(3) .
C10 C13 1.531(3) .
C10 C14 1.538(3) .
C10 C11 1.551(4) .
C11 C12 1.523(4) .
C11 H13 0.9900 .
C11 H14 0.9900 .
C12 H15 0.9800 .
C12 H16 0.9800 .
C12 H17 0.9800 .
C13 H18 0.9800 .
C13 H19 0.9800 .
C13 H20 0.9800 .
C14 H21 0.9800 .
C14 H22 0.9800 .
C14 H23 0.9800 .
C15 C16 1.398(3) .
C15 H24 0.9500 .
C16 C17 1.503(3) .
C17 H25 0.9900 .
C17 H26 0.9900 .
C18 C19 1.495(3) .
C18 H27 0.9900 .
C18 H28 0.9900 .
C19 C20 1.379(3) .
C20 C21 1.389(3) .
C20 H29 0.9500 .
C21 C22 1.387(3) .
C21 H30 0.9500 .
C22 C23 1.386(3) .
C22 H31 0.9500 .
C23 H32 0.9500 .
C24 C25 1.494(3) .
C24 H33 0.9900 .
C24 H34 0.9900 .
C25 C26 1.393(3) .
C25 C40 1.403(3) .
C26 C27 1.386(3) .
C26 H35 0.9500 .
C27 C33 1.397(3) .
C27 C28 1.540(3) .
C28 C31 1.510(5) .
C28 C32 1.526(6) .
C28 C29 1.533(4) .
C29 C30 1.463(5) .
C29 H36 0.9900 .
C29 H37 0.9900 .
C30 H38 0.9800 .
C30 H39 0.9800 .
C30 H40 0.9800 .
C31 H41 0.9800 .
C31 H42 0.9800 .
C31 H43 0.9800 .
C32 H44 0.9800 .
C32 H45 0.9800 .
C32 H46 0.9800 .
C33 C34 1.403(3) .
C33 H47 0.9500 .
C34 C40 1.421(3) .
C34 C35 1.537(3) .
C35 C38 1.535(3) .
C35 C39 1.537(3) .
C35 C36 1.542(3) .
C36 C37 1.525(4) .
C36 H48 0.9900 .
C36 H49 0.9900 .
C37 H50 0.9800 .
C37 H51 0.9800 .
C37 H52 0.9800 .
C38 H53 0.9800 .
C38 H54 0.9800 .
C38 H55 0.9800 .
C39 H56 0.9800 .
C39 H57 0.9800 .
C39 H58 0.9800 .
C41 H59 0.9800 .
C41 H60 0.9800 .
C41 H61 0.9800 .

loop_
_platon_squeeze_void_nr
_platon_squeeze_void_average_x
_platon_squeeze_void_average_y
_platon_squeeze_void_average_z
_platon_squeeze_void_volume
_platon_squeeze_void_count_electrons
_platon_squeeze_void_content
1 -0.016 -0.018 -0.018 624 154 '3 Disordered Toluene'
